data_7238257
loop_
_publ_author_name
'McMurtrie, John'
'Dance, Ian'

_publ_section_title
;
 Alternative two-dimensional embrace nets formed by metal complexes of
 4&#x2032;-phenylterpyridine crystallised with hydrophilic anions
;
_journal_issue 10
_journal_name_full CrystEngComm
_journal_page_first 3207
_journal_paper_doi 10.1039/c003035j
_journal_volume 12
_journal_year 2010
_chemical_formula_moiety '1(C42 H30 N6 Ru1), 2(C7 H7 O3 S1), 4(H2 O)'
_chemical_formula_sum 'C56 H52 N6 O10 Ru S2'
_chemical_formula_weight 1134.23
_space_group_IT_number 2
_space_group_name_Hall '-P 1'
_space_group_name_H-M_alt 'P -1'
_symmetry_cell_setting triclinic
_symmetry_space_group_name_H-M 'P -1'
_atom_sites_solution_hydrogens geom
_atom_sites_solution_primary direct
_atom_sites_solution_secondary difmap
_audit_creation_method SHELXL-97
_cell_angle_alpha 83.288(2)
_cell_angle_beta 80.129(2)
_cell_angle_gamma 74.624(2)
_cell_formula_units_Z 2
_cell_length_a 9.1806(8)
_cell_length_b 15.0165(14)
_cell_length_c 19.4587(18)
_cell_measurement_reflns_used 998
_cell_measurement_temperature 150(2)
_cell_measurement_theta_max 27.791
_cell_measurement_theta_min 2.822
_cell_volume 2541.1(4)
_computing_cell_refinement 'SAINT (Bruker,1995)'
_computing_data_collection 'SMART (Bruker,1995)'
_computing_data_reduction 'SAINT and XPREP (Bruker, 1995)'
_computing_molecular_graphics
;ORTEPIII (Farrugia, 1997)
WINGX-32 (Farrugia, 1999)
;
_computing_publication_material 'enCIFer 1.0 (CCDC, 2003)'
_computing_structure_refinement 'SHELXL-97 (Sheldrick, 1997)'
_computing_structure_solution 'SIR97 (Altomare, et. al. 1997)'
_diffrn_ambient_temperature 150(2)
_diffrn_measured_fraction_theta_full 0.995
_diffrn_measured_fraction_theta_max 0.922
_diffrn_measurement_device_type 'BRUKER SMART 1000 CCD'
_diffrn_measurement_method \w
_diffrn_radiation_monochromator graphite
_diffrn_radiation_source 'sealed tube'
_diffrn_radiation_type MoK\a
_diffrn_radiation_wavelength 0.71073
_diffrn_reflns_av_R_equivalents 0.0243
_diffrn_reflns_av_sigmaI/netI 0.0337
_diffrn_reflns_limit_h_max 12
_diffrn_reflns_limit_h_min -11
_diffrn_reflns_limit_k_max 19
_diffrn_reflns_limit_k_min -19
_diffrn_reflns_limit_l_max 25
_diffrn_reflns_limit_l_min 0
_diffrn_reflns_number 23101
_diffrn_reflns_theta_full 25.00
_diffrn_reflns_theta_max 28.27
_diffrn_reflns_theta_min 1.70
_diffrn_standards_decay_% 0.05
_diffrn_standards_number 268
_exptl_absorpt_coefficient_mu 0.458
_exptl_absorpt_correction_T_max 1.000
_exptl_absorpt_correction_T_min 0.8798
_exptl_absorpt_correction_type multi-scan
_exptl_absorpt_process_details 'SADABS (Sheldrick, 1999)'
_exptl_crystal_colour red
_exptl_crystal_density_diffrn 1.482
_exptl_crystal_density_method 'not measured'
_exptl_crystal_description 'rectangular plates'
_exptl_crystal_F_000 1172
_exptl_crystal_size_max 0.467
_exptl_crystal_size_mid 0.209
_exptl_crystal_size_min 0.124
_refine_diff_density_max 2.217
_refine_diff_density_min -0.572
_refine_diff_density_rms 0.074
_refine_ls_extinction_method none
_refine_ls_goodness_of_fit_ref 1.048
_refine_ls_hydrogen_treatment mixed
_refine_ls_matrix_type full
_refine_ls_number_parameters 697
_refine_ls_number_reflns 11619
_refine_ls_number_restraints 9
_refine_ls_restrained_S_all 1.049
_refine_ls_R_factor_all 0.0445
_refine_ls_R_factor_gt 0.0351
_refine_ls_shift/su_max 0.001
_refine_ls_shift/su_mean 0.000
_refine_ls_structure_factor_coef Fsqd
_refine_ls_weighting_details 'calc w=1/[\s^2^(Fo^2^)+(0.0100P)^2^+4.0000P] where P=(Fo^2^+2Fc^2^)/3'
_refine_ls_weighting_scheme calc
_refine_ls_wR_factor_gt 0.0759
_refine_ls_wR_factor_ref 0.0803
_reflns_number_gt 9965
_reflns_number_total 11619
_reflns_threshold_expression >2sigma(I)
_cod_data_source_file c003035j.txt
_cod_data_source_block 5
_cod_original_sg_symbol_H-M P-1
_cod_database_code 7238257

loop_
_symmetry_equiv_pos_as_xyz
'x, y, z'
'-x, -y, -z'

loop_
_atom_site_label
_atom_site_type_symbol
_atom_site_fract_x
_atom_site_fract_y
_atom_site_fract_z
_atom_site_U_iso_or_equiv
_atom_site_adp_type
_atom_site_occupancy
_atom_site_symmetry_multiplicity
_atom_site_calc_flag
_atom_site_refinement_flags
Ru1 Ru 0.68726(2) 0.196059(12) 0.209720(9) 0.01762(5) Uani 1 1 d .
S1 S 1.23448(7) 0.27867(4) -0.10114(3) 0.02488(12) Uani 1 1 d .
S2 S 1.00871(7) 0.25146(4) 0.41464(3) 0.02737(13) Uani 1 1 d .
O1 O 1.2262(2) 0.19593(13) -0.05497(11) 0.0439(5) Uani 1 1 d .
O2 O 1.2970(2) 0.26019(13) -0.17297(9) 0.0366(4) Uani 1 1 d .
O3 O 1.3082(2) 0.33735(13) -0.07217(9) 0.0331(4) Uani 1 1 d .
O4 O 0.9211(2) 0.18146(13) 0.43396(10) 0.0378(4) Uani 1 1 d .
O5 O 0.9790(2) 0.30316(13) 0.34895(9) 0.0372(4) Uani 1 1 d .
O6 O 1.1703(2) 0.21317(14) 0.41906(10) 0.0386(4) Uani 1 1 d .
N1 N 0.9214(2) 0.13922(13) 0.19378(10) 0.0214(4) Uani 1 1 d .
N2 N 0.7252(2) 0.18187(12) 0.10813(9) 0.0188(4) Uani 1 1 d .
N3 N 0.4688(2) 0.24809(13) 0.18537(9) 0.0200(4) Uani 1 1 d .
N4 N 0.7237(2) 0.32560(12) 0.20713(9) 0.0192(4) Uani 1 1 d .
N5 N 0.6381(2) 0.21851(12) 0.31024(9) 0.0183(4) Uani 1 1 d .
N6 N 0.6295(2) 0.07503(13) 0.25180(9) 0.0196(4) Uani 1 1 d .
C1 C 1.0168(3) 0.11936(17) 0.24172(13) 0.0276(5) Uani 1 1 d .
H1 H 0.9758 0.1306 0.2891 0.033 Uiso 1 1 calc R
C2 C 1.1722(3) 0.08312(19) 0.22484(14) 0.0349(6) Uani 1 1 d .
H2 H 1.2363 0.0690 0.2602 0.042 Uiso 1 1 calc R
C3 C 1.2334(3) 0.0676(2) 0.15618(15) 0.0396(7) Uani 1 1 d .
H3 H 1.3400 0.0427 0.1437 0.048 Uiso 1 1 calc R
C4 C 1.1373(3) 0.08893(19) 0.10554(14) 0.0325(6) Uani 1 1 d .
H4 H 1.1776 0.0794 0.0579 0.039 Uiso 1 1 calc R
C5 C 0.9822(3) 0.12422(16) 0.12514(12) 0.0225(5) Uani 1 1 d .
C6 C 0.8696(2) 0.14905(15) 0.07561(11) 0.0207(4) Uani 1 1 d .
C7 C 0.8983(3) 0.14420(16) 0.00345(12) 0.0233(5) Uani 1 1 d .
H7 H 0.9998 0.1213 -0.0190 0.028 Uiso 1 1 calc R
C8 C 0.7780(3) 0.17292(15) -0.03640(11) 0.0213(4) Uani 1 1 d .
C9 C 0.6307(3) 0.20847(16) -0.00086(12) 0.0237(5) Uani 1 1 d .
H9 H 0.5469 0.2298 -0.0263 0.028 Uiso 1 1 calc R
C10 C 0.6074(2) 0.21255(16) 0.07105(11) 0.0212(4) Uani 1 1 d .
C11 C 0.4609(3) 0.24931(16) 0.11548(11) 0.0218(4) Uani 1 1 d .
C12 C 0.3238(3) 0.28408(19) 0.08951(13) 0.0310(6) Uani 1 1 d .
H12 H 0.3198 0.2845 0.0410 0.037 Uiso 1 1 calc R
C13 C 0.1927(3) 0.3183(2) 0.13531(14) 0.0370(6) Uani 1 1 d .
H13 H 0.0982 0.3436 0.1182 0.044 Uiso 1 1 calc R
C14 C 0.1993(3) 0.31568(19) 0.20582(13) 0.0323(6) Uani 1 1 d .
H14 H 0.1097 0.3379 0.2378 0.039 Uiso 1 1 calc R
C15 C 0.3389(3) 0.28003(16) 0.22895(12) 0.0252(5) Uani 1 1 d .
H15 H 0.3435 0.2779 0.2775 0.030 Uiso 1 1 calc R
C16 C 0.8043(3) 0.16664(16) -0.11358(11) 0.0224(5) Uani 1 1 d .
C17 C 0.9477(3) 0.12359(18) -0.14900(13) 0.0307(5) Uani 1 1 d .
H17 H 1.0304 0.0978 -0.1234 0.037 Uiso 1 1 calc R
C18 C 0.9705(3) 0.11812(19) -0.22105(13) 0.0362(6) Uani 1 1 d .
H18 H 1.0684 0.0888 -0.2442 0.043 Uiso 1 1 calc R
C19 C 0.8517(3) 0.15508(19) -0.25934(13) 0.0335(6) Uani 1 1 d .
H19 H 0.8674 0.1507 -0.3085 0.040 Uiso 1 1 calc R
C20 C 0.7098(3) 0.19846(18) -0.22541(12) 0.0309(5) Uani 1 1 d .
H20 H 0.6280 0.2247 -0.2514 0.037 Uiso 1 1 calc R
C21 C 0.6864(3) 0.20380(18) -0.15347(12) 0.0280(5) Uani 1 1 d .
H21 H 0.5881 0.2334 -0.1309 0.034 Uiso 1 1 calc R
C22 C 0.7737(3) 0.37603(16) 0.15052(12) 0.0228(5) Uani 1 1 d .
H22 H 0.7937 0.3512 0.1062 0.027 Uiso 1 1 calc R
C23 C 0.7971(3) 0.46205(16) 0.15419(13) 0.0272(5) Uani 1 1 d .
H23 H 0.8322 0.4958 0.1131 0.033 Uiso 1 1 calc R
C24 C 0.7687(3) 0.49854(17) 0.21865(14) 0.0318(6) Uani 1 1 d .
H24 H 0.7843 0.5577 0.2225 0.038 Uiso 1 1 calc R
C25 C 0.7173(3) 0.44760(16) 0.27756(13) 0.0270(5) Uani 1 1 d .
H25 H 0.6971 0.4718 0.3222 0.032 Uiso 1 1 calc R
C26 C 0.6954(2) 0.36116(15) 0.27110(11) 0.0203(4) Uani 1 1 d .
C27 C 0.6411(2) 0.30147(15) 0.33014(11) 0.0201(4) Uani 1 1 d .
C28 C 0.5891(3) 0.32356(16) 0.39879(11) 0.0216(4) Uani 1 1 d .
H28 H 0.5917 0.3816 0.4128 0.026 Uiso 1 1 calc R
C29 C 0.5326(2) 0.25983(16) 0.44741(11) 0.0212(4) Uani 1 1 d .
C30 C 0.5307(2) 0.17503(16) 0.42532(11) 0.0213(4) Uani 1 1 d .
H30 H 0.4935 0.1307 0.4575 0.026 Uiso 1 1 calc R
C31 C 0.5837(2) 0.15577(15) 0.35603(11) 0.0198(4) Uani 1 1 d .
C32 C 0.5792(2) 0.07350(15) 0.32247(11) 0.0203(4) Uani 1 1 d .
C33 C 0.5208(3) 0.00180(16) 0.35758(12) 0.0253(5) Uani 1 1 d .
H33 H 0.4869 0.0017 0.4065 0.030 Uiso 1 1 calc R
C34 C 0.5122(3) -0.06967(16) 0.32068(13) 0.0277(5) Uani 1 1 d .
H34 H 0.4696 -0.1183 0.3438 0.033 Uiso 1 1 calc R
C35 C 0.5665(3) -0.06954(16) 0.24970(13) 0.0279(5) Uani 1 1 d .
H35 H 0.5642 -0.1188 0.2237 0.033 Uiso 1 1 calc R
C36 C 0.6241(3) 0.00358(16) 0.21726(12) 0.0242(5) Uani 1 1 d .
H36 H 0.6614 0.0034 0.1686 0.029 Uiso 1 1 calc R
C37 C 0.4714(3) 0.28272(16) 0.52062(11) 0.0227(5) Uani 1 1 d .
C38 C 0.5413(3) 0.33167(18) 0.55593(13) 0.0292(5) Uani 1 1 d .
H38 H 0.6262 0.3535 0.5324 0.035 Uiso 1 1 calc R
C39 C 0.4870(3) 0.34856(19) 0.62536(13) 0.0350(6) Uani 1 1 d .
H39 H 0.5365 0.3806 0.6496 0.042 Uiso 1 1 calc R
C40 C 0.3609(3) 0.31902(18) 0.65958(13) 0.0340(6) Uani 1 1 d .
H40 H 0.3244 0.3303 0.7073 0.041 Uiso 1 1 calc R
C41 C 0.2889(3) 0.27331(18) 0.62433(13) 0.0321(6) Uani 1 1 d .
H41 H 0.2011 0.2543 0.6475 0.039 Uiso 1 1 calc R
C42 C 0.3432(3) 0.25464(17) 0.55512(12) 0.0275(5) Uani 1 1 d .
H42 H 0.2929 0.2227 0.5312 0.033 Uiso 1 1 calc R
C43 C 1.0422(3) 0.34358(16) -0.10259(12) 0.0251(5) Uani 1 1 d .
C44 C 0.9733(3) 0.34711(18) -0.16115(14) 0.0321(6) Uani 1 1 d .
H44 H 1.0284 0.3154 -0.2008 0.039 Uiso 1 1 calc R
C45 C 0.8226(3) 0.39747(19) -0.16139(16) 0.0392(7) Uani 1 1 d .
H45 H 0.7756 0.3995 -0.2016 0.047 Uiso 1 1 calc R
C46 C 0.7395(3) 0.44465(19) -0.10464(17) 0.0398(7) Uani 1 1 d .
C47 C 0.8116(3) 0.4421(2) -0.04676(16) 0.0422(7) Uani 1 1 d .
H47 H 0.7573 0.4753 -0.0077 0.051 Uiso 1 1 calc R
C48 C 0.9617(3) 0.3918(2) -0.04549(14) 0.0350(6) Uani 1 1 d .
H48 H 1.0094 0.3904 -0.0056 0.042 Uiso 1 1 calc R
C49 C 0.5749(3) 0.4969(2) -0.1057(2) 0.0595(10) Uani 1 1 d .
H49A H 0.5646 0.5325 -0.1510 0.089 Uiso 1 1 calc R
H49B H 0.5425 0.5393 -0.0682 0.089 Uiso 1 1 calc R
H49C H 0.5106 0.4530 -0.0988 0.089 Uiso 1 1 calc R
C50 C 0.9387(3) 0.33218(17) 0.48008(13) 0.0271(5) Uani 1 1 d .
C51 C 0.8770(3) 0.42506(18) 0.46189(14) 0.0315(5) Uani 1 1 d .
H51 H 0.8722 0.4462 0.4142 0.038 Uiso 1 1 calc R
C52 C 0.8221(3) 0.48729(18) 0.51372(15) 0.0353(6) Uani 1 1 d .
H52 H 0.7793 0.5507 0.5009 0.042 Uiso 1 1 calc R
C53 C 0.8288(3) 0.45829(19) 0.58368(15) 0.0346(6) Uani 1 1 d .
C54 C 0.8907(3) 0.36477(19) 0.60097(14) 0.0346(6) Uani 1 1 d .
H54 H 0.8958 0.3436 0.6487 0.041 Uiso 1 1 calc R
C55 C 0.9450(3) 0.30193(19) 0.55009(13) 0.0316(5) Uani 1 1 d .
H55 H 0.9864 0.2384 0.5630 0.038 Uiso 1 1 calc R
C56 C 0.7738(4) 0.5266(2) 0.63984(17) 0.0470(7) Uani 1 1 d .
H56A H 0.7590 0.5899 0.6179 0.070 Uiso 1 1 calc R
H56B H 0.8500 0.5156 0.6716 0.070 Uiso 1 1 calc R
H56C H 0.6768 0.5183 0.6663 0.070 Uiso 1 1 calc R
O7 O 0.2717(2) 0.04354(14) 0.49748(11) 0.0403(5) Uani 1 1 d D
H71 H 0.203(3) 0.034(2) 0.5394(11) 0.048 Uiso 1 1 d D
H72 H 0.228(3) 0.0997(15) 0.4731(13) 0.048 Uiso 1 1 d D
O8 O 0.9366(3) 0.00273(16) 0.39301(11) 0.0473(5) Uani 1 1 d D
H81 H 1.031(3) -0.0351(17) 0.4091(17) 0.057 Uiso 1 1 d D
H82 H 0.927(3) 0.0651(12) 0.4040(17) 0.057 Uiso 1 1 d D
O9 O 0.2105(3) -0.10229(15) 0.43621(11) 0.0465(5) Uani 1 1 d D
H91 H 0.171(4) -0.1357(19) 0.4770(12) 0.056 Uiso 1 1 d D
H92 H 0.242(4) -0.0528(17) 0.4523(15) 0.056 Uiso 1 1 d D
O10A O 0.6006(7) -0.0144(5) 0.0530(3) 0.0745(14) Uiso 0.50 1 d P
O10B O 0.5208(12) -0.0512(7) 0.0558(5) 0.0745(14) Uiso 0.30 1 d P
O10C O 0.6725(19) -0.0136(11) 0.0525(8) 0.0745(14) Uiso 0.20 1 d P

loop_
_atom_site_aniso_label
_atom_site_aniso_U_11
_atom_site_aniso_U_22
_atom_site_aniso_U_33
_atom_site_aniso_U_23
_atom_site_aniso_U_13
_atom_site_aniso_U_12
Ru1 0.01847(9) 0.01937(9) 0.01466(8) -0.00114(6) -0.00149(6) -0.00475(6)
S1 0.0222(3) 0.0263(3) 0.0223(3) 0.0038(2) -0.0013(2) -0.0031(2)
S2 0.0244(3) 0.0306(3) 0.0261(3) -0.0005(2) -0.0012(2) -0.0075(2)
O1 0.0330(10) 0.0348(11) 0.0544(13) 0.0203(9) -0.0034(9) -0.0042(8)
O2 0.0337(10) 0.0437(11) 0.0262(9) -0.0077(8) 0.0007(8) 0.0001(8)
O3 0.0269(9) 0.0390(10) 0.0324(10) -0.0016(8) -0.0082(7) -0.0048(8)
O4 0.0402(11) 0.0346(10) 0.0397(11) -0.0030(8) 0.0012(9) -0.0158(9)
O5 0.0406(11) 0.0427(11) 0.0251(9) 0.0020(8) -0.0012(8) -0.0092(9)
O6 0.0247(9) 0.0442(11) 0.0441(11) -0.0094(9) -0.0039(8) -0.0017(8)
N1 0.0219(9) 0.0210(9) 0.0210(9) -0.0007(7) -0.0037(7) -0.0047(7)
N2 0.0181(9) 0.0197(9) 0.0176(9) -0.0015(7) -0.0015(7) -0.0039(7)
N3 0.0200(9) 0.0222(9) 0.0171(9) -0.0021(7) -0.0006(7) -0.0049(7)
N4 0.0179(9) 0.0205(9) 0.0180(9) -0.0002(7) -0.0024(7) -0.0036(7)
N5 0.0181(9) 0.0204(9) 0.0165(9) -0.0013(7) -0.0031(7) -0.0044(7)
N6 0.0187(9) 0.0204(9) 0.0194(9) -0.0016(7) -0.0031(7) -0.0039(7)
C1 0.0306(13) 0.0289(12) 0.0235(12) 0.0009(10) -0.0085(10) -0.0059(10)
C2 0.0263(13) 0.0434(16) 0.0338(14) 0.0000(12) -0.0140(11) -0.0021(11)
C3 0.0213(13) 0.0538(18) 0.0403(15) -0.0068(13) -0.0084(11) 0.0003(12)
C4 0.0231(12) 0.0434(15) 0.0272(13) -0.0062(11) -0.0021(10) -0.0011(11)
C5 0.0210(11) 0.0249(11) 0.0210(11) -0.0020(9) -0.0040(9) -0.0037(9)
C6 0.0190(11) 0.0218(11) 0.0206(11) -0.0020(9) -0.0016(8) -0.0045(8)
C7 0.0178(11) 0.0289(12) 0.0214(11) -0.0043(9) 0.0016(9) -0.0043(9)
C8 0.0218(11) 0.0233(11) 0.0185(10) -0.0015(9) -0.0006(8) -0.0064(9)
C9 0.0203(11) 0.0295(12) 0.0197(11) -0.0012(9) -0.0036(9) -0.0036(9)
C10 0.0176(10) 0.0260(11) 0.0187(10) -0.0016(9) -0.0009(8) -0.0044(9)
C11 0.0198(11) 0.0266(12) 0.0173(10) -0.0037(9) 0.0006(8) -0.0044(9)
C12 0.0220(12) 0.0469(16) 0.0206(12) -0.0047(11) -0.0022(9) -0.0025(11)
C13 0.0192(12) 0.0568(18) 0.0286(13) -0.0045(12) -0.0028(10) 0.0014(11)
C14 0.0211(12) 0.0438(15) 0.0261(12) -0.0065(11) 0.0044(10) -0.0014(11)
C15 0.0246(12) 0.0300(12) 0.0190(11) -0.0047(9) 0.0019(9) -0.0051(10)
C16 0.0245(11) 0.0245(11) 0.0187(11) -0.0023(9) -0.0006(9) -0.0081(9)
C17 0.0276(13) 0.0381(14) 0.0222(12) -0.0049(10) 0.0000(10) -0.0022(11)
C18 0.0361(15) 0.0418(15) 0.0240(13) -0.0084(11) 0.0050(11) -0.0017(12)
C19 0.0447(15) 0.0384(15) 0.0169(11) -0.0048(10) 0.0017(10) -0.0123(12)
C20 0.0349(14) 0.0385(14) 0.0207(12) -0.0002(10) -0.0054(10) -0.0116(11)
C21 0.0252(12) 0.0376(14) 0.0208(11) -0.0032(10) 0.0002(9) -0.0089(10)
C22 0.0209(11) 0.0242(11) 0.0211(11) 0.0011(9) -0.0012(9) -0.0042(9)
C23 0.0277(12) 0.0237(12) 0.0270(12) 0.0029(9) 0.0027(10) -0.0071(10)
C24 0.0388(14) 0.0220(12) 0.0347(14) -0.0020(10) 0.0005(11) -0.0114(10)
C25 0.0331(13) 0.0238(12) 0.0245(12) -0.0043(9) -0.0009(10) -0.0088(10)
C26 0.0186(10) 0.0220(11) 0.0195(10) -0.0003(8) -0.0035(8) -0.0035(8)
C27 0.0188(10) 0.0222(11) 0.0199(11) -0.0015(8) -0.0035(8) -0.0057(8)
C28 0.0225(11) 0.0229(11) 0.0208(11) -0.0041(9) -0.0040(9) -0.0062(9)
C29 0.0183(10) 0.0258(11) 0.0189(10) -0.0011(9) -0.0039(8) -0.0039(9)
C30 0.0213(11) 0.0250(11) 0.0176(10) 0.0009(9) -0.0024(8) -0.0073(9)
C31 0.0187(10) 0.0209(11) 0.0195(10) 0.0003(8) -0.0042(8) -0.0042(8)
C32 0.0197(11) 0.0212(11) 0.0196(10) -0.0012(8) -0.0036(8) -0.0041(8)
C33 0.0266(12) 0.0256(12) 0.0226(11) 0.0002(9) -0.0016(9) -0.0070(9)
C34 0.0283(12) 0.0221(12) 0.0326(13) 0.0007(10) -0.0031(10) -0.0081(10)
C35 0.0313(13) 0.0220(12) 0.0322(13) -0.0071(10) -0.0053(10) -0.0073(10)
C36 0.0261(12) 0.0244(11) 0.0219(11) -0.0052(9) -0.0032(9) -0.0049(9)
C37 0.0230(11) 0.0241(11) 0.0184(11) -0.0015(9) -0.0031(9) -0.0012(9)
C38 0.0283(13) 0.0353(14) 0.0250(12) -0.0077(10) -0.0013(10) -0.0087(10)
C39 0.0399(15) 0.0397(15) 0.0265(13) -0.0138(11) -0.0053(11) -0.0067(12)
C40 0.0424(15) 0.0327(14) 0.0198(12) -0.0062(10) 0.0033(10) -0.0005(11)
C41 0.0321(13) 0.0341(14) 0.0252(12) -0.0023(10) 0.0050(10) -0.0054(11)
C42 0.0279(12) 0.0302(13) 0.0234(12) -0.0032(10) -0.0011(9) -0.0069(10)
C43 0.0234(12) 0.0233(11) 0.0268(12) 0.0048(9) -0.0024(9) -0.0065(9)
C44 0.0347(14) 0.0265(13) 0.0369(14) -0.0001(11) -0.0114(11) -0.0080(11)
C45 0.0350(15) 0.0354(15) 0.0519(17) 0.0078(13) -0.0213(13) -0.0122(12)
C46 0.0245(13) 0.0333(14) 0.0573(19) 0.0130(13) -0.0068(12) -0.0064(11)
C47 0.0299(14) 0.0469(17) 0.0386(16) 0.0030(13) 0.0056(12) 0.0005(12)
C48 0.0269(13) 0.0454(16) 0.0273(13) 0.0017(11) -0.0011(10) -0.0035(11)
C49 0.0258(15) 0.054(2) 0.089(3) 0.0201(19) -0.0100(16) -0.0023(14)
C50 0.0216(11) 0.0311(13) 0.0282(12) -0.0006(10) -0.0028(9) -0.0068(10)
C51 0.0272(13) 0.0337(14) 0.0341(14) 0.0041(11) -0.0064(10) -0.0104(11)
C52 0.0298(13) 0.0270(13) 0.0493(17) -0.0024(12) -0.0074(12) -0.0064(11)
C53 0.0239(13) 0.0371(14) 0.0440(16) -0.0100(12) -0.0020(11) -0.0086(11)
C54 0.0304(14) 0.0410(15) 0.0306(13) -0.0038(11) -0.0046(11) -0.0055(11)
C55 0.0280(13) 0.0328(13) 0.0317(13) 0.0001(11) -0.0039(10) -0.0047(10)
C56 0.0395(16) 0.0462(18) 0.0544(19) -0.0191(15) -0.0029(14) -0.0054(13)
O7 0.0339(11) 0.0400(11) 0.0443(12) 0.0037(9) -0.0010(9) -0.0106(9)
O8 0.0570(14) 0.0473(13) 0.0377(11) -0.0042(10) -0.0011(10) -0.0166(11)
O9 0.0528(13) 0.0402(12) 0.0439(12) -0.0024(9) 0.0080(10) -0.0171(10)

loop_
_atom_type_symbol
_atom_type_description
_atom_type_scat_dispersion_real
_atom_type_scat_dispersion_imag
_atom_type_scat_source
C C 0.0033 0.0016 'International Tables Vol C Tables 4.2.6.8 and 6.1.1.4'
H H 0.0000 0.0000 'International Tables Vol C Tables 4.2.6.8 and 6.1.1.4'
N N 0.0061 0.0033 'International Tables Vol C Tables 4.2.6.8 and 6.1.1.4'
S S 0.1246 0.1234 'International Tables Vol C Tables 4.2.6.8 and 6.1.1.4'
O O 0.0106 0.0060 'International Tables Vol C Tables 4.2.6.8 and 6.1.1.4'
Ru Ru -1.2594 0.8363 'International Tables Vol C Tables 4.2.6.8 and 6.1.1.4'

loop_
_geom_angle_atom_site_label_1
_geom_angle_atom_site_label_2
_geom_angle_atom_site_label_3
_geom_angle
N2 Ru1 N5 175.93(8)
N2 Ru1 N4 98.54(7)
N5 Ru1 N4 79.18(7)
N2 Ru1 N3 79.56(7)
N5 Ru1 N3 97.13(7)
N4 Ru1 N3 92.91(7)
N2 Ru1 N6 103.12(7)
N5 Ru1 N6 79.09(7)
N4 Ru1 N6 158.27(7)
N3 Ru1 N6 89.34(7)
N2 Ru1 N1 78.71(7)
N5 Ru1 N1 104.57(7)
N4 Ru1 N1 89.91(7)
N3 Ru1 N1 158.27(7)
N6 Ru1 N1 95.96(7)
O2 S1 O3 113.21(11)
O2 S1 O1 114.02(12)
O3 S1 O1 111.40(12)
O2 S1 C43 105.87(11)
O3 S1 C43 105.73(11)
O1 S1 C43 105.80(11)
O5 S2 O6 113.81(12)
O5 S2 O4 112.72(12)
O6 S2 O4 112.03(12)
O5 S2 C50 106.16(12)
O6 S2 C50 106.25(11)
O4 S2 C50 105.07(11)
C1 N1 C5 118.3(2)
C1 N1 Ru1 127.45(16)
C5 N1 Ru1 114.19(14)
C10 N2 C6 120.84(19)
C10 N2 Ru1 118.88(14)
C6 N2 Ru1 120.05(15)
C15 N3 C11 118.39(19)
C15 N3 Ru1 128.14(15)
C11 N3 Ru1 113.47(14)
C22 N4 C26 118.71(19)
C22 N4 Ru1 127.00(15)
C26 N4 Ru1 114.28(14)
C31 N5 C27 121.42(18)
C31 N5 Ru1 119.09(14)
C27 N5 Ru1 118.94(14)
C36 N6 C32 118.23(19)
C36 N6 Ru1 127.53(15)
C32 N6 Ru1 114.00(14)
N1 C1 C2 122.5(2)
N1 C1 H1 118.7
C2 C1 H1 118.7
C3 C2 C1 119.3(2)
C3 C2 H2 120.3
C1 C2 H2 120.3
C2 C3 C4 119.2(2)
C2 C3 H3 120.4
C4 C3 H3 120.4
C5 C4 C3 119.4(2)
C5 C4 H4 120.3
C3 C4 H4 120.3
N1 C5 C4 121.3(2)
N1 C5 C6 114.83(19)
C4 C5 C6 123.9(2)
N2 C6 C7 120.4(2)
N2 C6 C5 112.15(19)
C7 C6 C5 127.5(2)
C6 C7 C8 120.3(2)
C6 C7 H7 119.9
C8 C7 H7 119.9
C7 C8 C9 117.5(2)
C7 C8 C16 121.7(2)
C9 C8 C16 120.8(2)
C10 C9 C8 120.3(2)
C10 C9 H9 119.9
C8 C9 H9 119.9
N2 C10 C9 120.7(2)
N2 C10 C11 112.65(19)
C9 C10 C11 126.7(2)
N3 C11 C12 121.3(2)
N3 C11 C10 115.37(19)
C12 C11 C10 123.3(2)
C13 C12 C11 119.0(2)
C13 C12 H12 120.5
C11 C12 H12 120.5
C14 C13 C12 120.0(2)
C14 C13 H13 120.0
C12 C13 H13 120.0
C13 C14 C15 118.6(2)
C13 C14 H14 120.7
C15 C14 H14 120.7
N3 C15 C14 122.7(2)
N3 C15 H15 118.7
C14 C15 H15 118.7
C21 C16 C17 117.5(2)
C21 C16 C8 121.0(2)
C17 C16 C8 121.5(2)
C18 C17 C16 120.9(2)
C18 C17 H17 119.5
C16 C17 H17 119.5
C19 C18 C17 120.5(2)
C19 C18 H18 119.7
C17 C18 H18 119.7
C20 C19 C18 119.4(2)
C20 C19 H19 120.3
C18 C19 H19 120.3
C19 C20 C21 120.2(2)
C19 C20 H20 119.9
C21 C20 H20 119.9
C20 C21 C16 121.5(2)
C20 C21 H21 119.3
C16 C21 H21 119.3
N4 C22 C23 122.8(2)
N4 C22 H22 118.6
C23 C22 H22 118.6
C22 C23 C24 118.9(2)
C22 C23 H23 120.5
C24 C23 H23 120.5
C23 C24 C25 119.1(2)
C23 C24 H24 120.4
C25 C24 H24 120.4
C24 C25 C26 119.8(2)
C24 C25 H25 120.1
C26 C25 H25 120.1
N4 C26 C25 120.7(2)
N4 C26 C27 115.13(19)
C25 C26 C27 124.2(2)
N5 C27 C28 120.2(2)
N5 C27 C26 112.29(19)
C28 C27 C26 127.4(2)
C27 C28 C29 119.6(2)
C27 C28 H28 120.2
C29 C28 H28 120.2
C30 C29 C28 118.8(2)
C30 C29 C37 120.3(2)
C28 C29 C37 120.9(2)
C31 C30 C29 119.7(2)
C31 C30 H30 120.2
C29 C30 H30 120.2
N5 C31 C30 120.2(2)
N5 C31 C32 112.65(19)
C30 C31 C32 127.0(2)
N6 C32 C33 121.4(2)
N6 C32 C31 114.93(19)
C33 C32 C31 123.6(2)
C34 C33 C32 119.4(2)
C34 C33 H33 120.3
C32 C33 H33 120.3
C33 C34 C35 119.3(2)
C33 C34 H34 120.4
C35 C34 H34 120.4
C36 C35 C34 118.9(2)
C36 C35 H35 120.6
C34 C35 H35 120.6
N6 C36 C35 122.7(2)
N6 C36 H36 118.6
C35 C36 H36 118.6
C42 C37 C38 119.1(2)
C42 C37 C29 120.0(2)
C38 C37 C29 120.8(2)
C39 C38 C37 120.1(2)
C39 C38 H38 120.0
C37 C38 H38 120.0
C40 C39 C38 120.3(2)
C40 C39 H39 119.8
C38 C39 H39 119.8
C41 C40 C39 119.8(2)
C41 C40 H40 120.1
C39 C40 H40 120.1
C40 C41 C42 120.6(2)
C40 C41 H41 119.7
C42 C41 H41 119.7
C41 C42 C37 120.1(2)
C41 C42 H42 120.0
C37 C42 H42 120.0
C44 C43 C48 119.9(2)
C44 C43 S1 119.98(19)
C48 C43 S1 120.14(19)
C43 C44 C45 119.4(3)
C43 C44 H44 120.3
C45 C44 H44 120.3
C46 C45 C44 121.7(3)
C46 C45 H45 119.2
C44 C45 H45 119.2
C45 C46 C47 118.2(2)
C45 C46 C49 120.5(3)
C47 C46 C49 121.3(3)
C48 C47 C46 120.9(3)
C48 C47 H47 119.6
C46 C47 H47 119.6
C47 C48 C43 119.9(3)
C47 C48 H48 120.0
C43 C48 H48 120.0
C46 C49 H49A 109.5
C46 C49 H49B 109.5
H49A C49 H49B 109.5
C46 C49 H49C 109.5
H49A C49 H49C 109.5
H49B C49 H49C 109.5
C51 C50 C55 119.6(2)
C51 C50 S2 120.58(19)
C55 C50 S2 119.81(19)
C50 C51 C52 119.9(2)
C50 C51 H51 120.1
C52 C51 H51 120.1
C53 C52 C51 121.1(3)
C53 C52 H52 119.4
C51 C52 H52 119.4
C52 C53 C54 118.2(2)
C52 C53 C56 121.1(3)
C54 C53 C56 120.7(3)
C55 C54 C53 121.4(3)
C55 C54 H54 119.3
C53 C54 H54 119.3
C54 C55 C50 119.8(2)
C54 C55 H55 120.1
C50 C55 H55 120.1
C53 C56 H56A 109.5
C53 C56 H56B 109.5
H56A C56 H56B 109.5
C53 C56 H56C 109.5
H56A C56 H56C 109.5
H56B C56 H56C 109.5
H71 O7 H72 109(2)
H81 O8 H82 106(2)
H91 O9 H92 107(2)
O10C O10A O10B 149(2)
O10A O10B O10C 11.9(8)
O10A O10C O10B 18.6(13)

loop_
_geom_bond_atom_site_label_1
_geom_bond_atom_site_label_2
_geom_bond_distance
Ru1 N2 1.9742(18)
Ru1 N5 1.9785(18)
Ru1 N4 2.0531(18)
Ru1 N3 2.0651(18)
Ru1 N6 2.0662(18)
Ru1 N1 2.0754(19)
S1 O2 1.4460(18)
S1 O3 1.4544(19)
S1 O1 1.4568(18)
S1 C43 1.779(2)
S2 O5 1.4444(19)
S2 O6 1.4560(19)
S2 O4 1.4648(19)
S2 C50 1.781(3)
N1 C1 1.342(3)
N1 C5 1.376(3)
N2 C10 1.353(3)
N2 C6 1.356(3)
N3 C15 1.348(3)
N3 C11 1.372(3)
N4 C22 1.347(3)
N4 C26 1.369(3)
N5 C31 1.354(3)
N5 C27 1.355(3)
N6 C36 1.346(3)
N6 C32 1.373(3)
C1 C2 1.382(4)
C1 H1 0.9500
C2 C3 1.379(4)
C2 H2 0.9500
C3 C4 1.388(4)
C3 H3 0.9500
C4 C5 1.384(3)
C4 H4 0.9500
C5 C6 1.480(3)
C6 C7 1.390(3)
C7 C8 1.403(3)
C7 H7 0.9500
C8 C9 1.405(3)
C8 C16 1.490(3)
C9 C10 1.385(3)
C9 H9 0.9500
C10 C11 1.477(3)
C11 C12 1.385(3)
C12 C13 1.385(3)
C12 H12 0.9500
C13 C14 1.379(4)
C13 H13 0.9500
C14 C15 1.382(3)
C14 H14 0.9500
C15 H15 0.9500
C16 C21 1.397(3)
C16 C17 1.403(3)
C17 C18 1.390(3)
C17 H17 0.9500
C18 C19 1.383(4)
C18 H18 0.9500
C19 C20 1.383(4)
C19 H19 0.9500
C20 C21 1.388(3)
C20 H20 0.9500
C21 H21 0.9500
C22 C23 1.376(3)
C22 H22 0.9500
C23 C24 1.384(3)
C23 H23 0.9500
C24 C25 1.387(3)
C24 H24 0.9500
C25 C26 1.388(3)
C25 H25 0.9500
C26 C27 1.473(3)
C27 C28 1.387(3)
C28 C29 1.401(3)
C28 H28 0.9500
C29 C30 1.396(3)
C29 C37 1.484(3)
C30 C31 1.389(3)
C30 H30 0.9500
C31 C32 1.476(3)
C32 C33 1.387(3)
C33 C34 1.385(3)
C33 H33 0.9500
C34 C35 1.386(3)
C34 H34 0.9500
C35 C36 1.384(3)
C35 H35 0.9500
C36 H36 0.9500
C37 C42 1.393(3)
C37 C38 1.394(3)
C38 C39 1.386(3)
C38 H38 0.9500
C39 C40 1.385(4)
C39 H39 0.9500
C40 C41 1.373(4)
C40 H40 0.9500
C41 C42 1.387(3)
C41 H41 0.9500
C42 H42 0.9500
C43 C44 1.385(3)
C43 C48 1.388(4)
C44 C45 1.390(4)
C44 H44 0.9500
C45 C46 1.382(4)
C45 H45 0.9500
C46 C47 1.393(4)
C46 C49 1.510(4)
C47 C48 1.388(4)
C47 H47 0.9500
C48 H48 0.9500
C49 H49A 0.9800
C49 H49B 0.9800
C49 H49C 0.9800
C50 C51 1.388(3)
C50 C55 1.391(3)
C51 C52 1.393(4)
C51 H51 0.9500
C52 C53 1.387(4)
C52 H52 0.9500
C53 C54 1.393(4)
C53 C56 1.516(4)
C54 C55 1.385(4)
C54 H54 0.9500
C55 H55 0.9500
C56 H56A 0.9800
C56 H56B 0.9800
C56 H56C 0.9800
O7 H71 0.962(16)
O7 H72 0.944(17)
O8 H81 0.982(17)
O8 H82 0.963(17)
O9 H91 0.957(17)
O9 H92 0.967(17)
O10A O10C 0.662(16)
O10A O10B 1.020(10)
O10B O10C 1.625(18)

loop_
_geom_hbond_atom_site_label_D
_geom_hbond_atom_site_label_H
_geom_hbond_atom_site_label_A
_geom_hbond_distance_DH
_geom_hbond_distance_HA
_geom_hbond_distance_DA
_geom_hbond_angle_DHA
_geom_hbond_site_symmetry_A
O7 H71 O8 0.962(16) 1.820(18) 2.764(3) 166(3) 2_656
O7 H72 O6 0.944(17) 1.892(17) 2.829(3) 171(3) 1_455
O8 H81 O9 0.982(17) 1.817(18) 2.798(3) 178(3) 1_655
O8 H82 O4 0.963(17) 1.890(18) 2.849(3) 173(3) .
O9 H91 O4 0.957(17) 1.929(19) 2.876(3) 170(3) 2_656
O9 H92 O7 0.967(17) 1.878(19) 2.833(3) 169(3) .

loop_
_geom_torsion_atom_site_label_1
_geom_torsion_atom_site_label_2
_geom_torsion_atom_site_label_3
_geom_torsion_atom_site_label_4
_geom_torsion
N2 Ru1 N1 C1 179.6(2)
N5 Ru1 N1 C1 2.1(2)
N4 Ru1 N1 C1 80.8(2)
N3 Ru1 N1 C1 178.49(19)
N6 Ru1 N1 C1 -78.2(2)
N2 Ru1 N1 C5 1.99(15)
N5 Ru1 N1 C5 -175.53(15)
N4 Ru1 N1 C5 -96.73(16)
N3 Ru1 N1 C5 0.9(3)
N6 Ru1 N1 C5 104.23(16)
N5 Ru1 N2 C10 -33.0(11)
N4 Ru1 N2 C10 -88.73(17)
N3 Ru1 N2 C10 2.67(16)
N6 Ru1 N2 C10 89.51(17)
N1 Ru1 N2 C10 -176.92(17)
N5 Ru1 N2 C6 141.5(10)
N4 Ru1 N2 C6 85.79(17)
N3 Ru1 N2 C6 177.20(18)
N6 Ru1 N2 C6 -95.96(17)
N1 Ru1 N2 C6 -2.40(16)
N2 Ru1 N3 C15 178.6(2)
N5 Ru1 N3 C15 -3.8(2)
N4 Ru1 N3 C15 -83.3(2)
N6 Ru1 N3 C15 75.1(2)
N1 Ru1 N3 C15 179.63(19)
N2 Ru1 N3 C11 -1.79(15)
N5 Ru1 N3 C11 175.82(15)
N4 Ru1 N3 C11 96.37(16)
N6 Ru1 N3 C11 -105.26(16)
N1 Ru1 N3 C11 -0.7(3)
N2 Ru1 N4 C22 -5.75(19)
N5 Ru1 N4 C22 177.67(19)
N3 Ru1 N4 C22 -85.62(19)
N6 Ru1 N4 C22 178.86(18)
N1 Ru1 N4 C22 72.82(19)
N2 Ru1 N4 C26 175.49(15)
N5 Ru1 N4 C26 -1.09(15)
N3 Ru1 N4 C26 95.62(15)
N6 Ru1 N4 C26 0.1(3)
N1 Ru1 N4 C26 -105.94(15)
N2 Ru1 N5 C31 118.7(10)
N4 Ru1 N5 C31 175.03(17)
N3 Ru1 N5 C31 83.42(16)
N6 Ru1 N5 C31 -4.52(16)
N1 Ru1 N5 C31 -97.91(16)
N2 Ru1 N5 C27 -52.9(11)
N4 Ru1 N5 C27 3.43(16)
N3 Ru1 N5 C27 -88.18(16)
N6 Ru1 N5 C27 -176.12(17)
N1 Ru1 N5 C27 90.49(16)
N2 Ru1 N6 C36 1.7(2)
N5 Ru1 N6 C36 178.2(2)
N4 Ru1 N6 C36 177.00(18)
N3 Ru1 N6 C36 80.80(19)
N1 Ru1 N6 C36 -78.07(19)
N2 Ru1 N6 C32 -172.42(15)
N5 Ru1 N6 C32 4.08(15)
N4 Ru1 N6 C32 2.9(3)
N3 Ru1 N6 C32 -93.31(15)
N1 Ru1 N6 C32 107.81(15)
C5 N1 C1 C2 -1.2(4)
Ru1 N1 C1 C2 -178.66(19)
N1 C1 C2 C3 0.9(4)
C1 C2 C3 C4 0.1(4)
C2 C3 C4 C5 -0.7(4)
C1 N1 C5 C4 0.5(3)
Ru1 N1 C5 C4 178.29(19)
C1 N1 C5 C6 -179.2(2)
Ru1 N1 C5 C6 -1.4(2)
C3 C4 C5 N1 0.5(4)
C3 C4 C5 C6 -179.9(2)
C10 N2 C6 C7 -1.6(3)
Ru1 N2 C6 C7 -176.06(16)
C10 N2 C6 C5 176.69(19)
Ru1 N2 C6 C5 2.3(2)
N1 C5 C6 N2 -0.4(3)
C4 C5 C6 N2 179.9(2)
N1 C5 C6 C7 177.8(2)
C4 C5 C6 C7 -1.9(4)
N2 C6 C7 C8 -0.2(3)
C5 C6 C7 C8 -178.3(2)
C6 C7 C8 C9 1.7(3)
C6 C7 C8 C16 -178.6(2)
C7 C8 C9 C10 -1.3(3)
C16 C8 C9 C10 178.9(2)
C6 N2 C10 C9 2.0(3)
Ru1 N2 C10 C9 176.50(17)
C6 N2 C10 C11 -177.42(19)
Ru1 N2 C10 C11 -2.9(3)
C8 C9 C10 N2 -0.5(3)
C8 C9 C10 C11 178.9(2)
C15 N3 C11 C12 1.3(3)
Ru1 N3 C11 C12 -178.40(19)
C15 N3 C11 C10 -179.5(2)
Ru1 N3 C11 C10 0.8(2)
N2 C10 C11 N3 1.3(3)
C9 C10 C11 N3 -178.1(2)
N2 C10 C11 C12 -179.5(2)
C9 C10 C11 C12 1.1(4)
N3 C11 C12 C13 0.1(4)
C10 C11 C12 C13 -179.1(2)
C11 C12 C13 C14 -1.3(4)
C12 C13 C14 C15 1.1(4)
C11 N3 C15 C14 -1.5(3)
Ru1 N3 C15 C14 178.17(19)
C13 C14 C15 N3 0.3(4)
C7 C8 C16 C21 -173.6(2)
C9 C8 C16 C21 6.1(3)
C7 C8 C16 C17 6.2(3)
C9 C8 C16 C17 -174.0(2)
C21 C16 C17 C18 -0.2(4)
C8 C16 C17 C18 179.9(2)
C16 C17 C18 C19 -0.1(4)
C17 C18 C19 C20 0.6(4)
C18 C19 C20 C21 -0.8(4)
C19 C20 C21 C16 0.5(4)
C17 C16 C21 C20 0.0(4)
C8 C16 C21 C20 179.9(2)
C26 N4 C22 C23 -0.2(3)
Ru1 N4 C22 C23 -178.91(17)
N4 C22 C23 C24 0.2(4)
C22 C23 C24 C25 -0.2(4)
C23 C24 C25 C26 0.1(4)
C22 N4 C26 C25 0.2(3)
Ru1 N4 C26 C25 179.02(17)
C22 N4 C26 C27 -179.99(19)
Ru1 N4 C26 C27 -1.1(2)
C24 C25 C26 N4 -0.1(4)
C24 C25 C26 C27 -180.0(2)
C31 N5 C27 C28 0.6(3)
Ru1 N5 C27 C28 171.99(16)
C31 N5 C27 C26 -176.28(19)
Ru1 N5 C27 C26 -4.9(2)
N4 C26 C27 N5 3.8(3)
C25 C26 C27 N5 -176.4(2)
N4 C26 C27 C28 -172.8(2)
C25 C26 C27 C28 7.0(4)
N5 C27 C28 C29 -0.3(3)
C26 C27 C28 C29 176.0(2)
C27 C28 C29 C30 0.2(3)
C27 C28 C29 C37 -177.9(2)
C28 C29 C30 C31 -0.4(3)
C37 C29 C30 C31 177.8(2)
C27 N5 C31 C30 -0.7(3)
Ru1 N5 C31 C30 -172.10(16)
C27 N5 C31 C32 175.40(19)
Ru1 N5 C31 C32 4.0(2)
C29 C30 C31 N5 0.6(3)
C29 C30 C31 C32 -174.9(2)
C36 N6 C32 C33 -1.6(3)
Ru1 N6 C32 C33 173.13(17)
C36 N6 C32 C31 -177.93(19)
Ru1 N6 C32 C31 -3.2(2)
N5 C31 C32 N6 -0.3(3)
C30 C31 C32 N6 175.5(2)
N5 C31 C32 C33 -176.6(2)
C30 C31 C32 C33 -0.8(4)
N6 C32 C33 C34 -0.2(3)
C31 C32 C33 C34 175.8(2)
C32 C33 C34 C35 1.9(4)
C33 C34 C35 C36 -1.7(4)
C32 N6 C36 C35 1.8(3)
Ru1 N6 C36 C35 -172.12(17)
C34 C35 C36 N6 -0.1(4)
C30 C29 C37 C42 -36.8(3)
C28 C29 C37 C42 141.3(2)
C30 C29 C37 C38 142.7(2)
C28 C29 C37 C38 -39.1(3)
C42 C37 C38 C39 2.6(4)
C29 C37 C38 C39 -176.9(2)
C37 C38 C39 C40 -1.6(4)
C38 C39 C40 C41 -0.4(4)
C39 C40 C41 C42 1.4(4)
C40 C41 C42 C37 -0.3(4)
C38 C37 C42 C41 -1.7(4)
C29 C37 C42 C41 177.9(2)
O2 S1 C43 C44 15.1(2)
O3 S1 C43 C44 135.5(2)
O1 S1 C43 C44 -106.3(2)
O2 S1 C43 C48 -164.0(2)
O3 S1 C43 C48 -43.7(2)
O1 S1 C43 C48 74.6(2)
C48 C43 C44 C45 -1.4(4)
S1 C43 C44 C45 179.50(19)
C43 C44 C45 C46 0.2(4)
C44 C45 C46 C47 1.2(4)
C44 C45 C46 C49 -178.5(3)
C45 C46 C47 C48 -1.5(4)
C49 C46 C47 C48 178.2(3)
C46 C47 C48 C43 0.4(4)
C44 C43 C48 C47 1.1(4)
S1 C43 C48 C47 -179.8(2)
O5 S2 C50 C51 -2.4(2)
O6 S2 C50 C51 119.1(2)
O4 S2 C50 C51 -122.1(2)
O5 S2 C50 C55 177.2(2)
O6 S2 C50 C55 -61.3(2)
O4 S2 C50 C55 57.6(2)
C55 C50 C51 C52 0.1(4)
S2 C50 C51 C52 179.74(19)
C50 C51 C52 C53 0.5(4)
C51 C52 C53 C54 -0.6(4)
C51 C52 C53 C56 178.0(2)
C52 C53 C54 C55 0.3(4)
C56 C53 C54 C55 -178.4(3)
C53 C54 C55 C50 0.3(4)
C51 C50 C55 C54 -0.5(4)
S2 C50 C55 C54 179.9(2)
